data_4083072
loop_
_publ_author_name
'Swarts, Andrew J.'
'Zheng, Feng'
'Smith, Vincent J.'
'Nordlander, Ebbe'
'Mapolie, Selwyn F.'

_publ_section_title
;
 Reactivity of Bis(pyridyl)-N-alkylaminato Methylpalladium Complexes
 toward Ethylene: Insights from Experiment and Theory
;
_journal_issue 9
_journal_name_full Organometallics
_journal_page_first 2247
_journal_paper_doi 10.1021/om5001293
_journal_volume 33
_journal_year 2014
_chemical_formula_moiety 'C32 H12 B F24, C16 H18 N3 Pd'
_chemical_formula_sum 'C48 H30 B F24 N3 Pd'
_chemical_formula_weight 1221.96
_chemical_name_common 3e-A
_space_group_IT_number 2
_symmetry_cell_setting triclinic
_symmetry_space_group_name_Hall '-P 1'
_symmetry_space_group_name_H-M 'P -1'
_atom_sites_solution_hydrogens geom
_atom_sites_solution_primary direct
_atom_sites_solution_secondary difmap
_audit_creation_method SHELXL-97
_cell_angle_alpha 84.145(4)
_cell_angle_beta 87.023(4)
_cell_angle_gamma 62.217(3)
_cell_formula_units_Z 2
_cell_length_a 13.021(3)
_cell_length_b 13.101(3)
_cell_length_c 16.199(4)
_cell_measurement_reflns_used 9972
_cell_measurement_temperature 100(2)
_cell_measurement_theta_max 28.191
_cell_measurement_theta_min 2.522
_cell_volume 2432.0(10)
_computing_cell_refinement 'SAINT (Bruker, 2009)'
_computing_data_collection 'APEX2 (Bruker, 2009)'
_computing_data_reduction 'SAINT (Bruker, 2009'
_computing_molecular_graphics 'X-Seed (Atwood & Barbour, 2003)'
_computing_publication_material 'X-Seed (Atwood & Barbour, 2003)'
_computing_structure_refinement 'SHELXL (Sheldrick, 2008)'
_computing_structure_solution 'SHELXS (Sheldrick, 2008)'
_diffrn_ambient_temperature 100(2)
_diffrn_measured_fraction_theta_full 0.997
_diffrn_measured_fraction_theta_max 0.926
_diffrn_measurement_device_type 'Bruker APEX-II CCD'
_diffrn_measurement_method \w
_diffrn_radiation_monochromator graphite
_diffrn_radiation_source 'fine-focus sealed tube'
_diffrn_radiation_type MoK\a
_diffrn_radiation_wavelength 0.71073
_diffrn_reflns_av_R_equivalents 0.0163
_diffrn_reflns_av_sigmaI/netI 0.0205
_diffrn_reflns_limit_h_max 16
_diffrn_reflns_limit_h_min -17
_diffrn_reflns_limit_k_max 17
_diffrn_reflns_limit_k_min -16
_diffrn_reflns_limit_l_max 21
_diffrn_reflns_limit_l_min -20
_diffrn_reflns_number 28575
_diffrn_reflns_theta_full 25.00
_diffrn_reflns_theta_max 28.29
_diffrn_reflns_theta_min 1.26
_diffrn_standards_number 0
_exptl_absorpt_coefficient_mu 0.513
_exptl_absorpt_correction_T_max 0.7457
_exptl_absorpt_correction_T_min 0.5744
_exptl_absorpt_correction_type numerical
_exptl_absorpt_process_details 'SADABS (Bruker, 2002)'
_exptl_crystal_colour yellow
_exptl_crystal_density_diffrn 1.669
_exptl_crystal_density_method 'not measured'
_exptl_crystal_description shard
_exptl_crystal_F_000 1212
_exptl_crystal_size_max 0.57
_exptl_crystal_size_mid 0.49
_exptl_crystal_size_min 0.41
_refine_diff_density_max 0.515
_refine_diff_density_min -0.488
_refine_diff_density_rms 0.054
_refine_ls_extinction_method none
_refine_ls_goodness_of_fit_ref 1.029
_refine_ls_hydrogen_treatment constr
_refine_ls_matrix_type full
_refine_ls_number_parameters 708
_refine_ls_number_reflns 11198
_refine_ls_number_restraints 0
_refine_ls_restrained_S_all 1.029
_refine_ls_R_factor_all 0.0301
_refine_ls_R_factor_gt 0.0271
_refine_ls_shift/su_max 0.001
_refine_ls_shift/su_mean 0.000
_refine_ls_structure_factor_coef Fsqd
_refine_ls_weighting_details 'calc w=1/[\s^2^(Fo^2^)+(0.0273P)^2^+1.6932P] where P=(Fo^2^+2Fc^2^)/3'
_refine_ls_weighting_scheme calc
_refine_ls_wR_factor_gt 0.0641
_refine_ls_wR_factor_ref 0.0659
_reflns_number_gt 10264
_reflns_number_total 11198
_reflns_threshold_expression >2sigma(I)
_cod_data_source_file om5001293_si_001.cif
_cod_data_source_block c:\3e-A
_cod_depositor_comments
;
The following automatic conversions were performed:

'_symmetry_cell_setting' value 'Triclinic' changed to 'triclinic'
according to
/usr/data/users/saulius/crontab/automatic-downloads/rss-feeds/ACS/lib/dictionaries/cif_core.dic
dictionary named 'cif_core.dic' version 2.4.2 from 2011-04-26.

Automatic conversion script
Id: cif_fix_values 2281 2013-09-26 08:29:07Z andrius 

 Adding full bibliography for 4083070--4083072.cif.

The following automatic conversions were performed:

data name '_iucr_refine_instruction_details' was replaced with
'_iucr_refine_instructions_details' as specified in the replacement
file 'data/replacement-values/replacement_tags.lst'.

Automatic conversion script
Id: cif_correct_tags 9268 2022-04-12 08:56:07Z antanas 
;
_cod_original_sg_symbol_H-M P-1
_cod_database_code 4083072

loop_
_symmetry_equiv_pos_as_xyz
'x, y, z'
'-x, -y, -z'

loop_
_atom_site_label
_atom_site_type_symbol
_atom_site_fract_x
_atom_site_fract_y
_atom_site_fract_z
_atom_site_U_iso_or_equiv
_atom_site_adp_type
_atom_site_occupancy
_atom_site_symmetry_multiplicity
_atom_site_calc_flag
_atom_site_refinement_flags
_atom_site_disorder_assembly
_atom_site_disorder_group
Pd1 Pd 0.014126(10) 0.068183(10) 0.304168(8) 0.02049(4) Uani 1 1 d . . .
F1 F 0.39968(9) 0.45498(8) 0.28752(7) 0.0283(2) Uani 1 1 d . . .
N1 N 0.06966(12) 0.18518(12) 0.26177(9) 0.0223(3) Uani 1 1 d . . .
C1 C 0.08735(15) 0.20240(16) 0.18058(11) 0.0277(4) Uani 1 1 d . . .
H1 H 0.0822 0.1528 0.1440 0.033 Uiso 1 1 calc R . .
C1' C 0.16874(16) -0.03265(17) 0.35919(13) 0.0349(4) Uani 1 1 d . . .
H2' H 0.1590 -0.0806 0.4064 0.052 Uiso 1 1 calc R . .
H1' H 0.1991 0.0163 0.3788 0.052 Uiso 1 1 calc R . .
H3' H 0.2233 -0.0827 0.3191 0.052 Uiso 1 1 calc R . .
C1A C -0.19252(16) 0.13457(18) 0.18955(13) 0.0332(4) Uani 1 1 d . . .
H1A H -0.1467 0.0571 0.1758 0.040 Uiso 1 1 calc R . .
C1B C 0.00971(16) -0.15897(15) 0.33813(11) 0.0288(4) Uani 1 1 d . . .
H1B H 0.0830 -0.1902 0.3108 0.035 Uiso 1 1 calc R . .
B1 B 0.52571(13) 0.77498(13) 0.24163(10) 0.0115(3) Uani 1 1 d . . .
F2 F 0.21567(10) 0.55410(10) 0.28356(8) 0.0422(3) Uani 1 1 d . . .
N2 N -0.15066(12) 0.17580(12) 0.24380(9) 0.0218(3) Uani 1 1 d . . .
C2 C 0.11276(17) 0.28949(17) 0.14807(12) 0.0325(4) Uani 1 1 d . . .
H2 H 0.1260 0.2987 0.0902 0.039 Uiso 1 1 calc R . .
C2A C -0.29958(18) 0.1999(2) 0.15264(14) 0.0460(6) Uani 1 1 d . . .
H2A H -0.3267 0.1679 0.1142 0.055 Uiso 1 1 calc R . .
C2B C -0.03696(19) -0.23184(16) 0.36479(12) 0.0359(4) Uani 1 1 d . . .
H2B H 0.0036 -0.3117 0.3558 0.043 Uiso 1 1 calc R . .
F3 F 0.30895(12) 0.46939(10) 0.17833(7) 0.0408(3) Uani 1 1 d . . .
N3 N -0.04417(13) -0.04589(12) 0.34920(9) 0.0252(3) Uani 1 1 d . . .
C3 C 0.11877(16) 0.36263(17) 0.20020(13) 0.0331(4) Uani 1 1 d . . .
H3 H 0.1342 0.4244 0.1789 0.040 Uiso 1 1 calc R . .
C3A C -0.36637(17) 0.3117(2) 0.17224(13) 0.0448(6) Uani 1 1 d . . .
H3A H -0.4405 0.3583 0.1477 0.054 Uiso 1 1 calc R . .
C3B C -0.1427(2) -0.18776(18) 0.40445(14) 0.0431(5) Uani 1 1 d . . .
H3B H -0.1765 -0.2365 0.4235 0.052 Uiso 1 1 calc R . .
F4 F 0.06380(9) 0.97017(10) 0.10470(7) 0.0427(3) Uani 1 1 d . . .
C4 C 0.10195(17) 0.34485(17) 0.28418(13) 0.0349(4) Uani 1 1 d . . .
H4 H 0.1066 0.3937 0.3218 0.042 Uiso 1 1 calc R . .
C4A C -0.32447(16) 0.35486(17) 0.22762(12) 0.0364(5) Uani 1 1 d . . .
H4A H -0.3692 0.4319 0.2424 0.044 Uiso 1 1 calc R . .
C4B C -0.1988(2) -0.07177(19) 0.41607(16) 0.0489(6) Uani 1 1 d . . .
H4B H -0.2724 -0.0389 0.4429 0.059 Uiso 1 1 calc R . .
F5 F 0.19449(10) 0.97048(10) 0.02001(7) 0.0395(3) Uani 1 1 d . . .
C5 C 0.07841(16) 0.25535(16) 0.31260(12) 0.0301(4) Uani 1 1 d . . .
H5 H 0.0679 0.2427 0.3705 0.036 Uiso 1 1 calc R . .
C5A C -0.21639(15) 0.28512(14) 0.26190(11) 0.0259(4) Uani 1 1 d . . .
H5A H -0.1875 0.3160 0.2999 0.031 Uiso 1 1 calc R . .
C5B C -0.14718(18) -0.00385(16) 0.38849(13) 0.0387(5) Uani 1 1 d . . .
H5B H -0.1859 0.0760 0.3976 0.046 Uiso 1 1 calc R . .
F6 F 0.12508(10) 0.85350(9) 0.01016(7) 0.0354(3) Uani 1 1 d . . .
C6 C 0.41894(12) 0.75586(12) 0.20904(8) 0.0117(3) Uani 1 1 d . . .
F7 F 0.35960(10) 1.15264(9) 0.02819(6) 0.0312(2) Uani 1 1 d . . .
C7 C 0.40825(12) 0.65623(12) 0.23593(9) 0.0125(3) Uani 1 1 d . . .
H7 H 0.4620 0.6010 0.2754 0.015 Uiso 1 1 calc R . .
F8 F 0.40271(12) 1.27193(9) 0.08012(6) 0.0400(3) Uani 1 1 d . . .
C8 C 0.32213(12) 0.63526(12) 0.20714(9) 0.0134(3) Uani 1 1 d . . .
F9 F 0.53631(9) 1.11606(9) 0.03566(6) 0.0309(2) Uani 1 1 d . . .
C9 C 0.24176(12) 0.71303(13) 0.14933(9) 0.0150(3) Uani 1 1 d . . .
H9 H 0.1833 0.6983 0.1288 0.018 Uiso 1 1 calc R . .
F10 F 0.36768(12) 1.26227(8) 0.37355(6) 0.0372(3) Uani 1 1 d . . .
C10 C 0.24974(12) 0.81278(13) 0.12261(9) 0.0148(3) Uani 1 1 d . . .
F11 F 0.30948(11) 1.14239(10) 0.42731(7) 0.0380(3) Uani 1 1 d . . .
C11 C 0.33592(12) 0.83382(12) 0.15177(9) 0.0139(3) Uani 1 1 d . . .
H11 H 0.3385 0.9034 0.1322 0.017 Uiso 1 1 calc R . .
F12 F 0.48664(10) 1.10222(9) 0.43915(6) 0.0337(2) Uani 1 1 d . . .
C12A C 0.31195(13) 0.52949(13) 0.23911(9) 0.0174(3) Uani 1 1 d . . .
C12B C 0.15920(14) 0.90090(14) 0.06402(10) 0.0203(3) Uani 1 1 d . . .
F13 F 0.87279(9) 0.84985(9) 0.16005(8) 0.0349(3) Uani 1 1 d . . .
C13 C 0.48613(12) 0.91338(12) 0.24087(9) 0.0123(3) Uani 1 1 d . . .
F14 F 1.00605(9) 0.67379(10) 0.17521(7) 0.0349(3) Uani 1 1 d . . .
C14 C 0.45903(12) 0.97371(12) 0.31157(9) 0.0141(3) Uani 1 1 d . . .
H14 H 0.4635 0.9330 0.3644 0.017 Uiso 1 1 calc R . .
F15 F 0.95214(10) 0.75741(10) 0.05335(7) 0.0343(3) Uani 1 1 d . . .
C15 C 0.42565(13) 1.09180(13) 0.30723(9) 0.0157(3) Uani 1 1 d . . .
F16 F 0.84780(9) 0.37481(8) 0.07699(6) 0.0293(2) Uani 1 1 d . . .
C16 C 0.41722(13) 1.15513(13) 0.23175(9) 0.0159(3) Uani 1 1 d . . .
H16 H 0.3938 1.2358 0.2288 0.019 Uiso 1 1 calc R . .
F17 F 0.84128(9) 0.47968(9) -0.03498(6) 0.0278(2) Uani 1 1 d . . .
C17 C 0.44396(13) 1.09702(12) 0.16080(9) 0.0147(3) Uani 1 1 d . . .
F18 F 0.68593(9) 0.47759(9) 0.01414(6) 0.0280(2) Uani 1 1 d . . .
C18 C 0.47861(12) 0.97901(12) 0.16539(9) 0.0134(3) Uani 1 1 d . . .
H18 H 0.4979 0.9414 0.1155 0.016 Uiso 1 1 calc R . .
F19 F 0.90165(9) 0.53380(12) 0.42132(9) 0.0430(4) Uani 0.945(3) 1 d P A 1
C19A C 0.39816(16) 1.14966(14) 0.38597(10) 0.0225(3) Uani 1 1 d . . .
C19B C 0.43552(15) 1.15964(13) 0.07699(10) 0.0200(3) Uani 1 1 d . . .
F20 F 0.876(2) 0.558(2) 0.4816(16) 0.044(6) Uiso 0.055(3) 1 d P A 2
C20 C 0.63839(12) 0.71809(12) 0.18050(9) 0.0124(3) Uani 1 1 d . . .
F21 F 0.84875(11) 0.49842(17) 0.54198(8) 0.0656(7) Uani 0.945(3) 1 d P A 1
C21 C 0.65972(12) 0.62830(12) 0.13166(9) 0.0130(3) Uani 1 1 d . . .
H21 H 0.6033 0.6018 0.1301 0.016 Uiso 1 1 calc R . .
F22 F 0.8361(15) 0.4254(16) 0.5246(11) 0.024(5) Uiso 0.055(3) 1 d P A 2
C22 C 0.76131(12) 0.57653(12) 0.08522(9) 0.0145(3) Uani 1 1 d . . .
F23 F 0.86288(11) 0.39487(11) 0.44487(11) 0.0514(5) Uani 0.945(3) 1 d P A 1
C23 C 0.84454(13) 0.61396(13) 0.08477(9) 0.0163(3) Uani 1 1 d . . .
H23 H 0.9141 0.5783 0.0534 0.020 Uiso 1 1 calc R . .
F24 F 0.887(2) 0.445(3) 0.4089(17) 0.054(7) Uiso 0.055(3) 1 d P A 2
C24 C 0.82389(13) 0.70489(13) 0.13122(9) 0.0155(3) Uani 1 1 d . . .
F25 F 0.31066(9) 0.70235(13) 0.49931(7) 0.0483(4) Uani 1 1 d . . .
C25 C 0.72385(12) 0.75481(12) 0.17834(9) 0.0139(3) Uani 1 1 d . . .
H25 H 0.7127 0.8161 0.2103 0.017 Uiso 1 1 calc R . .
F26 F 0.38398(12) 0.76703(11) 0.58262(9) 0.0520(4) Uani 1 1 d . . .
C26A C 0.78314(13) 0.47799(13) 0.03576(10) 0.0190(3) Uani 1 1 d . . .
C26B C 0.91238(14) 0.74701(14) 0.12983(11) 0.0221(3) Uani 1 1 d . . .
F27 F 0.43521(9) 0.58711(9) 0.58836(6) 0.0267(2) Uani 1 1 d . . .
C27 C 0.56211(12) 0.70987(12) 0.33530(9) 0.0119(3) Uani 1 1 d . . .
C28 C 0.47694(12) 0.72269(12) 0.39571(9) 0.0135(3) Uani 1 1 d . . .
H28 H 0.3978 0.7726 0.3822 0.016 Uiso 1 1 calc R . .
C29 C 0.50399(13) 0.66514(12) 0.47461(9) 0.0145(3) Uani 1 1 d . . .
C30 C 0.61822(13) 0.59361(12) 0.49775(9) 0.0160(3) Uani 1 1 d . . .
H30 H 0.6369 0.5542 0.5517 0.019 Uiso 1 1 calc R . .
C31 C 0.70389(13) 0.58144(12) 0.44011(9) 0.0156(3) Uani 1 1 d . A .
C32 C 0.67660(12) 0.63755(12) 0.36026(9) 0.0142(3) Uani 1 1 d . . .
H32 H 0.7378 0.6262 0.3217 0.017 Uiso 1 1 calc R . .
C33A C 0.40917(14) 0.68051(14) 0.53564(10) 0.0207(3) Uani 1 1 d . . .
C33B C 0.82764(14) 0.50319(15) 0.46243(10) 0.0230(3) Uani 1 1 d . . .

loop_
_atom_site_aniso_label
_atom_site_aniso_U_11
_atom_site_aniso_U_22
_atom_site_aniso_U_33
_atom_site_aniso_U_23
_atom_site_aniso_U_13
_atom_site_aniso_U_12
Pd1 0.01559(6) 0.01698(6) 0.02417(7) 0.00128(5) 0.00247(4) -0.00445(5)
F1 0.0268(5) 0.0223(5) 0.0385(6) 0.0148(4) -0.0159(4) -0.0154(4)
N1 0.0162(6) 0.0224(7) 0.0266(7) -0.0003(6) 0.0010(5) -0.0078(5)
C1 0.0273(9) 0.0309(9) 0.0267(9) -0.0010(7) -0.0001(7) -0.0152(8)
C1' 0.0212(9) 0.0328(10) 0.0395(11) 0.0070(8) -0.0045(8) -0.0048(8)
C1A 0.0232(9) 0.0377(10) 0.0411(11) -0.0118(8) 0.0045(8) -0.0150(8)
C1B 0.0282(9) 0.0205(8) 0.0304(9) -0.0006(7) 0.0051(7) -0.0060(7)
B1 0.0099(7) 0.0103(7) 0.0140(7) -0.0011(6) -0.0002(5) -0.0045(6)
F2 0.0278(6) 0.0292(6) 0.0663(8) 0.0077(5) 0.0177(5) -0.0146(5)
N2 0.0182(6) 0.0189(6) 0.0262(7) 0.0006(5) 0.0033(5) -0.0076(5)
C2 0.0304(10) 0.0396(11) 0.0294(9) 0.0065(8) -0.0014(7) -0.0195(8)
C2A 0.0254(10) 0.0743(16) 0.0409(12) -0.0137(11) 0.0015(8) -0.0240(11)
C2B 0.0456(12) 0.0213(9) 0.0364(10) 0.0002(8) 0.0046(9) -0.0127(8)
F3 0.0804(9) 0.0306(6) 0.0284(6) 0.0030(5) -0.0171(6) -0.0396(6)
N3 0.0234(7) 0.0189(7) 0.0269(7) 0.0019(6) 0.0049(6) -0.0058(6)
C3 0.0250(9) 0.0304(9) 0.0458(11) 0.0047(8) -0.0018(8) -0.0160(8)
C3A 0.0181(9) 0.0668(15) 0.0303(10) 0.0084(10) 0.0013(7) -0.0062(9)
C3B 0.0523(13) 0.0330(11) 0.0467(12) 0.0044(9) 0.0127(10) -0.0249(10)
F4 0.0213(5) 0.0397(6) 0.0388(6) 0.0032(5) -0.0063(5) 0.0086(5)
C4 0.0332(10) 0.0328(10) 0.0438(11) -0.0102(8) 0.0034(8) -0.0185(8)
C4A 0.0260(9) 0.0295(10) 0.0329(10) 0.0084(8) 0.0102(8) 0.0015(8)
C4B 0.0427(12) 0.0339(11) 0.0627(15) 0.0005(10) 0.0276(11) -0.0153(10)
F5 0.0367(6) 0.0392(6) 0.0468(7) 0.0296(5) -0.0246(5) -0.0254(5)
C5 0.0294(9) 0.0337(10) 0.0291(9) -0.0066(7) 0.0048(7) -0.0160(8)
C5A 0.0245(8) 0.0208(8) 0.0258(8) 0.0021(7) 0.0056(7) -0.0065(7)
C5B 0.0356(11) 0.0220(9) 0.0484(12) 0.0000(8) 0.0213(9) -0.0078(8)
F6 0.0439(7) 0.0320(6) 0.0320(6) 0.0086(5) -0.0261(5) -0.0186(5)
C6 0.0095(6) 0.0125(6) 0.0123(6) -0.0033(5) 0.0018(5) -0.0042(5)
F7 0.0375(6) 0.0360(6) 0.0211(5) 0.0080(4) -0.0129(4) -0.0186(5)
C7 0.0108(6) 0.0119(6) 0.0128(6) -0.0007(5) -0.0007(5) -0.0036(5)
F8 0.0817(9) 0.0158(5) 0.0199(5) 0.0024(4) 0.0000(5) -0.0213(5)
C8 0.0134(7) 0.0134(6) 0.0138(7) -0.0013(5) 0.0006(5) -0.0067(5)
F9 0.0336(6) 0.0388(6) 0.0199(5) 0.0026(4) 0.0069(4) -0.0182(5)
C9 0.0120(6) 0.0178(7) 0.0165(7) -0.0008(5) -0.0016(5) -0.0080(6)
F10 0.0731(8) 0.0162(5) 0.0217(5) -0.0057(4) 0.0016(5) -0.0197(5)
C10 0.0119(6) 0.0155(7) 0.0146(7) 0.0008(5) -0.0021(5) -0.0047(5)
F11 0.0489(7) 0.0443(7) 0.0281(6) -0.0186(5) 0.0210(5) -0.0269(6)
C11 0.0134(7) 0.0120(6) 0.0158(7) 0.0008(5) -0.0006(5) -0.0059(5)
F12 0.0512(7) 0.0314(6) 0.0200(5) -0.0049(4) -0.0087(5) -0.0190(5)
C12A 0.0164(7) 0.0191(7) 0.0188(7) 0.0018(6) -0.0042(6) -0.0104(6)
C12B 0.0172(7) 0.0206(7) 0.0233(8) 0.0045(6) -0.0071(6) -0.0094(6)
F13 0.0264(5) 0.0311(6) 0.0588(7) -0.0212(5) 0.0143(5) -0.0210(5)
C13 0.0089(6) 0.0128(6) 0.0155(7) -0.0014(5) -0.0002(5) -0.0053(5)
F14 0.0173(5) 0.0422(6) 0.0483(7) -0.0032(5) -0.0067(5) -0.0159(5)
C14 0.0152(7) 0.0145(7) 0.0136(7) 0.0001(5) -0.0005(5) -0.0080(6)
F15 0.0348(6) 0.0440(6) 0.0367(6) -0.0081(5) 0.0154(5) -0.0294(5)
C15 0.0177(7) 0.0149(7) 0.0158(7) -0.0032(5) 0.0014(5) -0.0085(6)
F16 0.0351(6) 0.0145(4) 0.0307(5) -0.0045(4) 0.0004(4) -0.0048(4)
C16 0.0179(7) 0.0125(6) 0.0183(7) -0.0014(5) 0.0001(6) -0.0078(6)
F17 0.0338(6) 0.0328(5) 0.0202(5) -0.0127(4) 0.0117(4) -0.0175(5)
C17 0.0156(7) 0.0141(7) 0.0148(7) 0.0011(5) -0.0009(5) -0.0077(6)
F18 0.0247(5) 0.0316(5) 0.0336(5) -0.0180(4) 0.0034(4) -0.0153(4)
C18 0.0130(6) 0.0142(7) 0.0134(7) -0.0022(5) -0.0002(5) -0.0063(5)
F19 0.0139(5) 0.0490(8) 0.0588(10) 0.0221(7) -0.0098(5) -0.0126(5)
C19A 0.0355(9) 0.0177(7) 0.0171(7) -0.0031(6) 0.0026(6) -0.0145(7)
C19B 0.0292(8) 0.0149(7) 0.0164(7) -0.0006(6) -0.0004(6) -0.0108(6)
C20 0.0121(6) 0.0114(6) 0.0118(6) 0.0010(5) -0.0016(5) -0.0040(5)
F21 0.0230(7) 0.1101(15) 0.0214(6) -0.0074(7) -0.0124(5) 0.0059(8)
C21 0.0115(6) 0.0137(6) 0.0136(6) 0.0004(5) -0.0012(5) -0.0060(5)
C22 0.0145(7) 0.0126(6) 0.0140(7) -0.0010(5) -0.0008(5) -0.0043(5)
F23 0.0212(6) 0.0206(6) 0.1001(13) -0.0062(7) -0.0094(7) 0.0017(5)
C23 0.0126(7) 0.0171(7) 0.0162(7) -0.0008(6) 0.0016(5) -0.0047(6)
C24 0.0133(7) 0.0156(7) 0.0174(7) 0.0005(5) -0.0012(5) -0.0067(6)
F25 0.0187(5) 0.0850(10) 0.0341(6) 0.0261(6) -0.0045(5) -0.0238(6)
C25 0.0130(7) 0.0135(6) 0.0148(7) -0.0012(5) -0.0005(5) -0.0057(5)
F26 0.0642(9) 0.0362(6) 0.0664(9) -0.0332(6) 0.0499(7) -0.0317(6)
C26A 0.0183(7) 0.0193(7) 0.0186(7) -0.0054(6) 0.0028(6) -0.0075(6)
C26B 0.0156(7) 0.0243(8) 0.0287(9) -0.0078(7) 0.0053(6) -0.0108(6)
F27 0.0294(5) 0.0288(5) 0.0197(5) 0.0057(4) 0.0033(4) -0.0133(4)
C27 0.0124(6) 0.0096(6) 0.0147(6) -0.0014(5) -0.0019(5) -0.0056(5)
C28 0.0118(6) 0.0110(6) 0.0173(7) -0.0021(5) -0.0014(5) -0.0046(5)
C29 0.0155(7) 0.0133(6) 0.0157(7) -0.0029(5) 0.0014(5) -0.0075(6)
C30 0.0195(7) 0.0141(7) 0.0133(7) 0.0000(5) -0.0030(5) -0.0068(6)
C31 0.0140(7) 0.0142(7) 0.0168(7) -0.0013(5) -0.0036(5) -0.0046(6)
C32 0.0130(7) 0.0149(7) 0.0146(7) -0.0020(5) -0.0008(5) -0.0062(6)
C33A 0.0197(8) 0.0197(7) 0.0210(8) 0.0008(6) 0.0025(6) -0.0084(6)
C33B 0.0167(7) 0.0259(8) 0.0193(8) 0.0023(6) -0.0039(6) -0.0042(6)

loop_
_atom_type_symbol
_atom_type_description
_atom_type_scat_dispersion_real
_atom_type_scat_dispersion_imag
_atom_type_scat_source
C C 0.0033 0.0016 'International Tables Vol C Tables 4.2.6.8 and 6.1.1.4'
H H 0.0000 0.0000 'International Tables Vol C Tables 4.2.6.8 and 6.1.1.4'
B B 0.0013 0.0007 'International Tables Vol C Tables 4.2.6.8 and 6.1.1.4'
N N 0.0061 0.0033 'International Tables Vol C Tables 4.2.6.8 and 6.1.1.4'
F F 0.0171 0.0103 'International Tables Vol C Tables 4.2.6.8 and 6.1.1.4'
Pd Pd -0.9988 1.0072 'International Tables Vol C Tables 4.2.6.8 and 6.1.1.4'

loop_
_geom_angle_atom_site_label_1
_geom_angle_atom_site_label_2
_geom_angle_atom_site_label_3
_geom_angle
C1' Pd1 N1 89.92(7)
C1' Pd1 N3 90.45(7)
N1 Pd1 N3 178.34(6)
C1' Pd1 N2 179.34(7)
N1 Pd1 N2 89.85(5)
N3 Pd1 N2 89.80(6)
C1 N1 C5 117.95(15)
C1 N1 Pd1 120.51(12)
C5 N1 Pd1 121.21(12)
N1 C1 C2 122.45(17)
N2 C1A C2A 122.64(19)
N3 C1B C2B 122.54(17)
C20 B1 C13 108.15(11)
C20 B1 C27 108.67(11)
C13 B1 C27 111.03(11)
C20 B1 C6 110.08(11)
C13 B1 C6 110.19(11)
C27 B1 C6 108.71(11)
C1A N2 C5A 117.61(16)
C1A N2 Pd1 121.41(12)
C5A N2 Pd1 120.94(12)
C3 C2 C1 119.24(18)
C3A C2A C1A 119.1(2)
C3B C2B C1B 119.26(18)
C1B N3 C5B 117.72(16)
C1B N3 Pd1 124.45(12)
C5B N3 Pd1 117.71(12)
C2 C3 C4 118.78(17)
C4A C3A C2A 118.82(19)
C2B C3B C4B 118.64(19)
C5 C4 C3 118.97(18)
C3A C4A C5A 119.16(19)
C3B C4B C5B 119.26(19)
N1 C5 C4 122.58(18)
N2 C5A C4A 122.69(18)
N3 C5B C4B 122.58(18)
C11 C6 C7 115.55(13)
C11 C6 B1 123.45(12)
C7 C6 B1 120.97(12)
C8 C7 C6 122.42(13)
C7 C8 C9 121.01(13)
C7 C8 C12A 120.67(13)
C9 C8 C12A 118.31(13)
C10 C9 C8 117.60(13)
C9 C10 C11 121.28(13)
C9 C10 C12B 118.17(13)
C11 C10 C12B 120.48(13)
C10 C11 C6 122.12(13)
F1 C12A F2 106.21(13)
F1 C12A F3 105.51(13)
F2 C12A F3 105.92(13)
F1 C12A C8 113.55(12)
F2 C12A C8 112.48(13)
F3 C12A C8 112.55(13)
F6 C12B F5 106.81(13)
F6 C12B F4 106.29(13)
F5 C12B F4 105.97(14)
F6 C12B C10 112.83(13)
F5 C12B C10 113.07(13)
F4 C12B C10 111.37(13)
C14 C13 C18 115.64(13)
C14 C13 B1 124.53(12)
C18 C13 B1 119.82(12)
C15 C14 C13 122.08(13)
C16 C15 C14 121.19(13)
C16 C15 C19A 120.21(13)
C14 C15 C19A 118.60(13)
C17 C16 C15 117.74(13)
C16 C17 C18 120.94(13)
C16 C17 C19B 120.91(13)
C18 C17 C19B 118.15(13)
C17 C18 C13 122.40(13)
F10 C19A F12 107.24(13)
F10 C19A F11 105.99(14)
F12 C19A F11 105.33(13)
F10 C19A C15 112.82(13)
F12 C19A C15 112.81(14)
F11 C19A C15 112.11(13)
F8 C19B F9 106.51(13)
F8 C19B F7 106.83(13)
F9 C19B F7 105.44(13)
F8 C19B C17 112.95(13)
F9 C19B C17 112.44(13)
F7 C19B C17 112.16(13)
C21 C20 C25 116.02(13)
C21 C20 B1 123.86(12)
C25 C20 B1 120.03(12)
C22 C21 C20 121.88(13)
C23 C22 C21 120.83(13)
C23 C22 C26A 118.66(13)
C21 C22 C26A 120.50(13)
C22 C23 C24 118.27(13)
C25 C24 C23 120.75(13)
C25 C24 C26B 120.72(13)
C23 C24 C26B 118.53(13)
C24 C25 C20 122.23(13)
F18 C26A F16 106.53(13)
F18 C26A F17 106.56(13)
F16 C26A F17 105.80(12)
F18 C26A C22 113.12(12)
F16 C26A C22 112.32(13)
F17 C26A C22 112.00(13)
F13 C26B F15 106.77(14)
F13 C26B F14 106.20(14)
F15 C26B F14 105.87(13)
F13 C26B C24 113.21(13)
F15 C26B C24 112.47(14)
F14 C26B C24 111.81(14)
C32 C27 C28 115.60(13)
C32 C27 B1 123.73(12)
C28 C27 B1 120.66(12)
C29 C28 C27 122.37(13)
C30 C29 C28 120.89(13)
C30 C29 C33A 119.28(13)
C28 C29 C33A 119.83(13)
C31 C30 C29 117.93(14)
C30 C31 C32 121.18(14)
C30 C31 C33B 119.30(14)
C32 C31 C33B 119.47(14)
C31 C32 C27 122.00(14)
F27 C33A F26 105.69(14)
F27 C33A F25 105.69(13)
F26 C33A F25 106.73(15)
F27 C33A C29 112.89(13)
F26 C33A C29 112.70(13)
F25 C33A C29 112.58(13)
F24 C33B F20 105.6(18)
F24 C33B F21 130.4(13)
F20 C33B F21 62.7(12)
F24 C33B F22 103.3(16)
F20 C33B F22 109.2(14)
F21 C33B F22 49.5(8)
F24 C33B F23 45.3(15)
F20 C33B F23 134.9(11)
F21 C33B F23 106.72(16)
F22 C33B F23 62.1(8)
F24 C33B F19 61.4(15)
F20 C33B F19 48.1(12)
F21 C33B F19 105.95(16)
F22 C33B F19 135.2(8)
F23 C33B F19 104.21(15)
F24 C33B C31 115.8(13)
F20 C33B C31 111.4(11)
F21 C33B C31 113.03(14)
F22 C33B C31 111.1(8)
F23 C33B C31 112.80(14)
F19 C33B C31 113.42(14)

loop_
_geom_bond_atom_site_label_1
_geom_bond_atom_site_label_2
_geom_bond_distance
Pd1 C1' 2.0149(18)
Pd1 N1 2.0274(14)
Pd1 N3 2.0296(15)
Pd1 N2 2.1598(14)
F1 C12A 1.3304(17)
N1 C1 1.338(2)
N1 C5 1.341(2)
C1 C2 1.378(3)
C1A N2 1.335(2)
C1A C2A 1.380(3)
C1B N3 1.338(2)
C1B C2B 1.377(3)
B1 C20 1.634(2)
B1 C13 1.637(2)
B1 C27 1.640(2)
B1 C6 1.644(2)
F2 C12A 1.3307(18)
N2 C5A 1.337(2)
C2 C3 1.371(3)
C2A C3A 1.372(3)
C2B C3B 1.373(3)
F3 C12A 1.3347(18)
N3 C5B 1.342(2)
C3 C4 1.380(3)
C3A C4A 1.365(3)
C3B C4B 1.374(3)
F4 C12B 1.337(2)
C4 C5 1.375(3)
C4A C5A 1.379(3)
C4B C5B 1.374(3)
F5 C12B 1.3320(19)
F6 C12B 1.3238(19)
C6 C11 1.3978(19)
C6 C7 1.3999(19)
F7 C19B 1.3383(19)
C7 C8 1.385(2)
F8 C19B 1.3328(18)
C8 C9 1.387(2)
C8 C12A 1.491(2)
F9 C19B 1.3359(19)
C9 C10 1.383(2)
F10 C19A 1.3328(18)
C10 C11 1.389(2)
C10 C12B 1.499(2)
F11 C19A 1.342(2)
F12 C19A 1.335(2)
F13 C26B 1.3346(19)
C13 C14 1.394(2)
C13 C18 1.401(2)
F14 C26B 1.344(2)
C14 C15 1.393(2)
F15 C26B 1.3365(19)
C15 C16 1.385(2)
C15 C19A 1.492(2)
F16 C26A 1.3400(18)
C16 C17 1.383(2)
F17 C26A 1.3442(18)
C17 C18 1.389(2)
C17 C19B 1.494(2)
F18 C26A 1.3332(19)
F19 C33B 1.331(2)
F20 C33B 1.22(2)
C20 C21 1.396(2)
C20 C25 1.401(2)
F21 C33B 1.321(2)
C21 C22 1.393(2)
F22 C33B 1.328(18)
C22 C23 1.382(2)
C22 C26A 1.495(2)
F23 C33B 1.329(2)
C23 C24 1.386(2)
F24 C33B 1.21(3)
C24 C25 1.383(2)
C24 C26B 1.490(2)
F25 C33A 1.333(2)
F26 C33A 1.332(2)
F27 C33A 1.3310(18)
C27 C32 1.397(2)
C27 C28 1.401(2)
C28 C29 1.389(2)
C29 C30 1.385(2)
C29 C33A 1.491(2)
C30 C31 1.378(2)
C31 C32 1.397(2)
C31 C33B 1.491(2)
